data_7130778
loop_
_publ_author_name
'Fernandes, Rodney Agustinho'
'Kumar, Atul'
'Pathare, Ramdas Shivaji'

_publ_section_title
;
 Asymmetric Total Synthesis of (+)-Dihydroitomanallene B and Formal
 Synthesis of (-)-Kumausallene
;
_journal_name_full 'Chemical Communications'
_journal_paper_doi 10.1039/D2CC04574E
_journal_year 2022
_chemical_formula_moiety 'C22 H21 N2 O9'
_chemical_formula_sum 'C22 H21 N2 O9'
_chemical_formula_weight 457.41
_space_group_crystal_system monoclinic
_space_group_IT_number 14
_space_group_name_Hall '-P 2yn'
_space_group_name_H-M_alt 'P 1 21/n 1'
_atom_sites_solution_hydrogens geom
_audit_creation_date 2022-07-13
_audit_creation_method
;
Olex2 1.3-ac4
(compiled 2019.04.23 svn.r3594 for Rigaku Oxford Diffraction, GUI svn.r5739)
;
_audit_update_record
;
2022-07-16 deposited with the CCDC.	2022-09-27 downloaded from the CCDC.
;
_cell_angle_alpha 90
_cell_angle_beta 112.911(14)
_cell_angle_gamma 90
_cell_formula_units_Z 4
_cell_length_a 7.0311(7)
_cell_length_b 41.153(3)
_cell_length_c 7.9883(11)
_cell_measurement_reflns_used 3066
_cell_measurement_temperature 150
_cell_measurement_theta_max 27.8410
_cell_measurement_theta_min 2.8060
_cell_volume 2129.1(5)
_computing_cell_refinement 'CrysAlisPro 1.171.39.46 (Rigaku OD, 2018)'
_computing_data_collection 'CrysAlisPro 1.171.39.46 (Rigaku OD, 2018)'
_computing_data_reduction 'CrysAlisPro 1.171.39.46 (Rigaku OD, 2018)'
_computing_molecular_graphics 'Olex2 (Dolomanov et al., 2009)'
_computing_publication_material 'Olex2 (Dolomanov et al., 2009)'
_computing_structure_refinement 'ShelXL (Sheldrick, 2015)'
_computing_structure_solution 'ShelXT (Sheldrick, 2015)'
_diffrn_ambient_temperature 150
_diffrn_measured_fraction_theta_full 0.981
_diffrn_measured_fraction_theta_max 0.981
_diffrn_measurement_details
;
List of Runs (angles in degrees, time in seconds):

  # Type    Start    End  Width  t~exp~   \w     \q     \k     \f   Frames
#--------------------------------------------------------------------------
  1  \w   -110.00  70.00   1.00   16.00    --  -20.00   0.00-108.00  180
  2  \w   -107.00 -72.00   1.00   16.00    --  -20.00 -72.00-180.00   35
;
_diffrn_measurement_device 'abstract diffractometer'
_diffrn_measurement_device_type 'dtrek-CrysAlisPro-abstract goniometer imported rigaku-d*trek images'
_diffrn_measurement_method '\w scans'
_diffrn_radiation_type MoK\a
_diffrn_radiation_wavelength 0.71073
_diffrn_reflns_av_R_equivalents 0.1019
_diffrn_reflns_av_unetI/netI 0.1479
_diffrn_reflns_Laue_measured_fraction_full 0.981
_diffrn_reflns_Laue_measured_fraction_max 0.981
_diffrn_reflns_limit_h_max 8
_diffrn_reflns_limit_h_min -7
_diffrn_reflns_limit_k_max 48
_diffrn_reflns_limit_k_min -48
_diffrn_reflns_limit_l_max 9
_diffrn_reflns_limit_l_min -9
_diffrn_reflns_number 8643
_diffrn_reflns_point_group_measured_fraction_full 0.981
_diffrn_reflns_point_group_measured_fraction_max 0.981
_diffrn_reflns_theta_full 24.999
_diffrn_reflns_theta_max 24.999
_diffrn_reflns_theta_min 1.979
_exptl_absorpt_coefficient_mu 0.112
_exptl_absorpt_correction_T_max 1.00000
_exptl_absorpt_correction_T_min 0.88374
_exptl_absorpt_correction_type multi-scan
_exptl_absorpt_process_details
;
CrysAlisPro 1.171.39.46 (Rigaku Oxford Diffraction, 2018)
Empirical absorption correction using spherical harmonics,
 implemented in SCALE3 ABSPACK scaling algorithm.
;
_exptl_crystal_colour colourless
_exptl_crystal_colour_primary colourless
_exptl_crystal_density_diffrn 1.427
_exptl_crystal_description block
_exptl_crystal_F_000 956
_exptl_crystal_size_max 0.19
_exptl_crystal_size_mid 0.12
_exptl_crystal_size_min 0.09
_refine_diff_density_max 0.522
_refine_diff_density_min -0.495
_refine_diff_density_rms 0.142
_refine_ls_extinction_method none
_refine_ls_goodness_of_fit_ref 1.011
_refine_ls_hydrogen_treatment constr
_refine_ls_matrix_type full
_refine_ls_number_parameters 299
_refine_ls_number_reflns 3679
_refine_ls_number_restraints 0
_refine_ls_restrained_S_all 1.011
_refine_ls_R_factor_all 0.1676
_refine_ls_R_factor_gt 0.0849
_refine_ls_shift/su_max 0.000
_refine_ls_shift/su_mean 0.000
_refine_ls_structure_factor_coef Fsqd
_refine_ls_weighting_details 'w=1/[\s^2^(Fo^2^)+(0.1575P)^2^] where P=(Fo^2^+2Fc^2^)/3'
_refine_ls_weighting_scheme calc
_refine_ls_wR_factor_gt 0.2095
_refine_ls_wR_factor_ref 0.3167
_reflns_Friedel_coverage 0.000
_reflns_number_gt 1844
_reflns_number_total 3679
_reflns_threshold_expression 'I > 2\s(I)'
_cod_data_source_file d2cc04574e2.cif
_cod_data_source_block raf-ram-061_mo
_cod_original_cell_volume 2129.1(4)
_cod_database_code 7130778
_shelx_shelxl_version_number 2018/3
_shelx_space_group_comment
;
The symmetry employed for this shelxl refinement is uniquely defined
by the following loop, which should always be used as a source of
symmetry information in preference to the above space-group names.
They are only intended as comments.
;
_shelx_estimated_absorpt_t_max 0.990
_shelx_estimated_absorpt_t_min 0.979
_olex2_refinement_description
;
1. Fixed Uiso
 At 1.2 times of:
  All C(H) groups, All C(H,H) groups
 At 1.5 times of:
  All C(H,H,H) groups
2.a Ternary CH refined with riding coordinates:
 C00L(H00L), C00T(H00T), C00U(H00U)
2.b Secondary CH2 refined with riding coordinates:
 C00Q(H00A,H00B), C00R(H00D,H00E), C00S(H00F,H00H)
2.c Aromatic/amide H refined with riding coordinates:
 C00C(H00C), C00G(H00G), C00I(H00I), C00M(H00M), C00N(H00N), C00O(H00O),
 C00P(H00P), C00W(H00W), C00X(H00X)
2.d Idealised Me refined as rotating group:
 C00V(H00J,H00K,H00Q)
;
_olex2_submission_special_instructions 'No special instructions were received'
_oxdiff_exptl_absorpt_empirical_details
;
Empirical correction (ABSPACK) includes:
- Absorption correction using spherical harmonics
- Frame scaling
;

loop_
_space_group_symop_operation_xyz
'x, y, z'
'-x+1/2, y+1/2, -z+1/2'
'-x, -y, -z'
'x-1/2, -y-1/2, z-1/2'

loop_
_atom_site_label
_atom_site_type_symbol
_atom_site_fract_x
_atom_site_fract_y
_atom_site_fract_z
_atom_site_U_iso_or_equiv
_atom_site_adp_type
_atom_site_occupancy
_atom_site_site_symmetry_order
_atom_site_calc_flag
_atom_site_refinement_flags_posn
_atom_site_refinement_flags_adp
_atom_site_refinement_flags_occupancy
_atom_site_disorder_assembly
_atom_site_disorder_group
O001 O 0.4736(5) 0.57769(8) 0.5297(5) 0.0278(10) Uani 1 1 d . . . . .
O002 O 0.2888(6) 0.60068(9) 0.0855(5) 0.0302(10) Uani 1 1 d . . . . .
O003 O 0.1524(5) 0.66956(8) 0.1001(5) 0.0284(10) Uani 1 1 d . . . . .
O004 O 0.7767(6) 0.55098(9) 0.6336(6) 0.0374(11) Uani 1 1 d . . . . .
O005 O -0.1357(6) 0.69804(10) 0.0573(7) 0.0473(13) Uani 1 1 d . . . . .
O006 O 0.6529(7) 0.80424(10) -0.0139(7) 0.0474(13) Uani 1 1 d . . . . .
O007 O 0.3876(7) 0.83392(10) -0.0458(7) 0.0466(12) Uani 1 1 d . . . . .
O008 O 0.0250(7) 0.46025(10) 0.8595(7) 0.0542(14) Uani 1 1 d . . . . .
N009 N 0.1934(7) 0.45446(12) 0.8539(7) 0.0340(13) Uani 1 1 d . . . . .
N00A N 0.4774(8) 0.80766(12) -0.0200(7) 0.0379(13) Uani 1 1 d . . . . .
O00B O 0.2766(7) 0.42817(11) 0.8977(8) 0.0609(16) Uani 1 1 d . . . . .
C00C C 0.4970(8) 0.47499(13) 0.8113(8) 0.0255(13) Uani 1 1 d . . . . .
H00C H 0.566947 0.455301 0.860501 0.031 Uiso 1 1 calc R . . . .
C00D C 0.5990(9) 0.55299(13) 0.6144(8) 0.0269(13) Uani 1 1 d . . . . .
C00E C 0.0401(9) 0.69681(13) 0.0695(9) 0.0337(15) Uani 1 1 d . . . . .
C00F C 0.2965(8) 0.48021(13) 0.7952(8) 0.0277(13) Uani 1 1 d . . . . .
C00G C 0.2840(8) 0.53232(13) 0.6634(8) 0.0274(14) Uani 1 1 d . . . . .
H00G H 0.211921 0.551704 0.611234 0.033 Uiso 1 1 calc R . . . .
C00H C 0.1593(8) 0.72533(13) 0.0491(8) 0.0285(14) Uani 1 1 d . . . . .
C00I C 0.5928(8) 0.49938(13) 0.7535(8) 0.0286(14) Uani 1 1 d . . . . .
H00I H 0.731283 0.496703 0.764180 0.034 Uiso 1 1 calc R . . . .
C00J C 0.3692(9) 0.77872(13) 0.0067(8) 0.0298(14) Uani 1 1 d . . . . .
C00K C 0.4860(8) 0.52786(13) 0.6797(8) 0.0263(13) Uani 1 1 d . . . . .
C00L C 0.0509(8) 0.63906(13) 0.1101(8) 0.0288(14) Uani 1 1 d . . . . .
H00L H -0.054344 0.641901 0.164476 0.035 Uiso 1 1 calc R . . . .
C00M C 0.1843(9) 0.78355(14) 0.0276(9) 0.0386(17) Uani 1 1 d . . . . .
H00M H 0.131503 0.804799 0.027567 0.046 Uiso 1 1 calc R . . . .
C00N C 0.1883(8) 0.50833(14) 0.7238(8) 0.0320(15) Uani 1 1 d . . . . .
H00N H 0.051139 0.511141 0.716337 0.038 Uiso 1 1 calc R . . . .
C00O C 0.2444(9) 0.62541(16) -0.2010(9) 0.0419(17) Uani 1 1 d . . . . .
H00O H 0.165991 0.628770 -0.326824 0.050 Uiso 1 1 calc R . . . .
C00P C 0.0795(8) 0.75646(14) 0.0484(9) 0.0378(16) Uani 1 1 d . . . . .
H00P H -0.047866 0.759012 0.062310 0.045 Uiso 1 1 calc R . . . .
C00Q C 0.5661(9) 0.60279(12) 0.4582(8) 0.0296(14) Uani 1 1 d . . . . .
H00A H 0.614560 0.593512 0.367417 0.035 Uiso 1 1 calc R . . . .
H00B H 0.685428 0.612704 0.557373 0.035 Uiso 1 1 calc R . . . .
C00R C -0.0403(8) 0.62425(13) -0.0795(8) 0.0281(14) Uani 1 1 d . . . . .
H00D H -0.096725 0.641300 -0.173369 0.034 Uiso 1 1 calc R . . . .
H00E H -0.151413 0.608596 -0.090257 0.034 Uiso 1 1 calc R . . . .
C00S C 0.4003(8) 0.62793(12) 0.3707(8) 0.0269(13) Uani 1 1 d . . . . .
H00F H 0.353238 0.636572 0.463801 0.032 Uiso 1 1 calc R . . . .
H00H H 0.460872 0.646204 0.327590 0.032 Uiso 1 1 calc R . . . .
C00T C 0.1471(8) 0.60674(15) -0.0984(8) 0.0332(15) Uani 1 1 d . . . . .
H00T H 0.099264 0.585415 -0.160638 0.040 Uiso 1 1 calc R . . . .
C00U C 0.2166(8) 0.61519(13) 0.2139(8) 0.0267(13) Uani 1 1 d . . . . .
H00U H 0.151670 0.597705 0.260858 0.032 Uiso 1 1 calc R . . . .
C00V C 0.4337(9) 0.63795(16) -0.1312(9) 0.0430(17) Uani 1 1 d . . . . .
H00J H 0.508675 0.631902 -0.207463 0.064 Uiso 1 1 calc GR . . . .
H00K H 0.507226 0.629514 -0.008006 0.064 Uiso 1 1 calc GR . . . .
H00Q H 0.424719 0.661680 -0.126831 0.064 Uiso 1 1 calc GR . . . .
C00W C 0.3485(9) 0.72170(14) 0.0292(9) 0.0355(16) Uani 1 1 d . . . . .
H00W H 0.403467 0.700610 0.029209 0.043 Uiso 1 1 calc R . . . .
C00X C 0.4538(8) 0.74865(14) 0.0096(8) 0.0338(15) Uani 1 1 d . . . . .
H00X H 0.582795 0.746434 -0.001589 0.041 Uiso 1 1 calc R . . . .

loop_
_atom_site_aniso_label
_atom_site_aniso_U_11
_atom_site_aniso_U_22
_atom_site_aniso_U_33
_atom_site_aniso_U_23
_atom_site_aniso_U_13
_atom_site_aniso_U_12
O001 0.027(2) 0.026(2) 0.032(3) 0.0087(18) 0.0123(19) 0.0030(16)
O002 0.038(2) 0.029(2) 0.021(2) 0.0013(17) 0.0087(19) 0.0108(17)
O003 0.0206(19) 0.0186(19) 0.044(3) 0.0079(17) 0.0106(19) 0.0028(15)
O004 0.023(2) 0.032(2) 0.052(3) 0.009(2) 0.011(2) 0.0047(17)
O005 0.031(2) 0.036(3) 0.084(4) 0.017(2) 0.032(3) 0.0108(19)
O006 0.039(3) 0.039(3) 0.071(4) 0.005(2) 0.030(3) -0.009(2)
O007 0.057(3) 0.026(2) 0.061(4) 0.003(2) 0.028(3) 0.001(2)
O008 0.039(3) 0.037(3) 0.094(4) 0.017(3) 0.034(3) 0.003(2)
N009 0.030(3) 0.033(3) 0.041(4) 0.004(2) 0.016(3) 0.001(2)
N00A 0.042(3) 0.027(3) 0.045(4) -0.001(2) 0.018(3) -0.005(2)
O00B 0.061(3) 0.035(3) 0.108(5) 0.031(3) 0.058(3) 0.020(2)
C00C 0.030(3) 0.023(3) 0.023(3) 0.004(2) 0.010(3) 0.007(2)
C00D 0.034(3) 0.023(3) 0.024(4) -0.001(2) 0.012(3) 0.003(2)
C00E 0.039(4) 0.028(3) 0.039(4) 0.003(3) 0.021(3) 0.003(3)
C00F 0.031(3) 0.023(3) 0.029(4) 0.002(2) 0.011(3) -0.001(2)
C00G 0.024(3) 0.026(3) 0.036(4) 0.004(3) 0.015(3) 0.005(2)
C00H 0.027(3) 0.022(3) 0.033(4) 0.005(2) 0.009(3) -0.001(2)
C00I 0.030(3) 0.031(3) 0.029(4) 0.004(3) 0.015(3) 0.007(2)
C00J 0.032(3) 0.024(3) 0.033(4) 0.001(3) 0.012(3) -0.003(2)
C00K 0.029(3) 0.023(3) 0.025(3) -0.002(2) 0.008(3) 0.002(2)
C00L 0.025(3) 0.025(3) 0.039(4) 0.009(3) 0.014(3) -0.002(2)
C00M 0.037(4) 0.020(3) 0.059(5) 0.011(3) 0.019(3) 0.004(2)
C00N 0.027(3) 0.035(3) 0.035(4) 0.007(3) 0.014(3) 0.003(3)
C00O 0.036(3) 0.061(4) 0.029(4) 0.009(3) 0.012(3) 0.014(3)
C00P 0.025(3) 0.025(3) 0.068(5) 0.006(3) 0.023(3) 0.006(2)
C00Q 0.034(3) 0.022(3) 0.033(4) 0.002(3) 0.013(3) -0.005(2)
C00R 0.023(3) 0.027(3) 0.031(4) 0.004(3) 0.007(3) 0.001(2)
C00S 0.034(3) 0.022(3) 0.028(4) 0.001(2) 0.015(3) 0.001(2)
C00T 0.029(3) 0.039(4) 0.029(4) 0.001(3) 0.009(3) -0.004(3)
C00U 0.029(3) 0.021(3) 0.033(4) -0.002(2) 0.015(3) 0.001(2)
C00V 0.039(4) 0.050(4) 0.050(5) 0.005(3) 0.028(3) 0.011(3)
C00W 0.030(3) 0.030(3) 0.052(5) 0.012(3) 0.021(3) 0.004(3)
C00X 0.029(3) 0.029(3) 0.043(4) 0.009(3) 0.014(3) 0.002(3)

loop_
_atom_type_symbol
_atom_type_description
_atom_type_scat_dispersion_real
_atom_type_scat_dispersion_imag
_atom_type_scat_source
C C 0.0033 0.0016 'International Tables Vol C Tables 4.2.6.8 and 6.1.1.4'
H H 0.0000 0.0000 'International Tables Vol C Tables 4.2.6.8 and 6.1.1.4'
N N 0.0061 0.0033 'International Tables Vol C Tables 4.2.6.8 and 6.1.1.4'
O O 0.0106 0.0060 'International Tables Vol C Tables 4.2.6.8 and 6.1.1.4'

loop_
_geom_angle_atom_site_label_1
_geom_angle_atom_site_label_2
_geom_angle_atom_site_label_3
_geom_angle
_geom_angle_site_symmetry_1
_geom_angle_site_symmetry_3
_geom_angle_publ_flag
C00D O001 C00Q 115.5(4) . . ?
C00U O002 C00T 111.0(4) . . ?
C00E O003 C00L 117.6(4) . . ?
O008 N009 C00F 118.6(5) . . ?
O00B N009 O008 121.8(5) . . ?
O00B N009 C00F 119.6(5) . . ?
O006 N00A O007 123.5(5) . . ?
O006 N00A C00J 118.1(5) . . ?
O007 N00A C00J 118.4(5) . . ?
C00F C00C H00C 121.1 . . ?
C00F C00C C00I 117.9(5) . . ?
C00I C00C H00C 121.1 . . ?
O001 C00D C00K 111.1(5) . . ?
O004 C00D O001 124.2(5) . . ?
O004 C00D C00K 124.6(5) . . ?
O003 C00E C00H 111.3(5) . . ?
O005 C00E O003 124.4(5) . . ?
O005 C00E C00H 124.3(5) . . ?
C00C C00F N009 118.3(5) . . ?
C00N C00F N009 118.6(5) . . ?
C00N C00F C00C 123.2(5) . . ?
C00K C00G H00G 120.3 . . ?
C00N C00G H00G 120.3 . . ?
C00N C00G C00K 119.5(5) . . ?
C00P C00H C00E 118.8(5) . . ?
C00P C00H C00W 119.5(5) . . ?
C00W C00H C00E 121.7(5) . . ?
C00C C00I H00I 120.0 . . ?
C00C C00I C00K 119.9(5) . . ?
C00K C00I H00I 120.0 . . ?
C00M C00J N00A 117.5(5) . . ?
C00X C00J N00A 119.2(5) . . ?
C00X C00J C00M 123.2(5) . . ?
C00G C00K C00D 122.2(5) . . ?
C00G C00K C00I 121.0(5) . . ?
C00I C00K C00D 116.8(5) . . ?
O003 C00L H00L 112.5 . . ?
O003 C00L C00R 108.4(4) . . ?
O003 C00L C00U 107.5(4) . . ?
C00R C00L H00L 112.5 . . ?
C00U C00L H00L 112.5 . . ?
C00U C00L C00R 102.9(5) . . ?
C00J C00M H00M 121.1 . . ?
C00P C00M C00J 117.9(5) . . ?
C00P C00M H00M 121.1 . . ?
C00F C00N C00G 118.6(5) . . ?
C00F C00N H00N 120.7 . . ?
C00G C00N H00N 120.7 . . ?
C00T C00O H00O 117.4 . . ?
C00V C00O H00O 117.4 . . ?
C00V C00O C00T 125.1(6) . . ?
C00H C00P H00P 119.7 . . ?
C00M C00P C00H 120.5(5) . . ?
C00M C00P H00P 119.7 . . ?
O001 C00Q H00A 110.4 . . ?
O001 C00Q H00B 110.4 . . ?
O001 C00Q C00S 106.6(4) . . ?
H00A C00Q H00B 108.6 . . ?
C00S C00Q H00A 110.4 . . ?
C00S C00Q H00B 110.4 . . ?
C00L C00R H00D 111.0 . . ?
C00L C00R H00E 111.0 . . ?
C00L C00R C00T 103.7(4) . . ?
H00D C00R H00E 109.0 . . ?
C00T C00R H00D 111.0 . . ?
C00T C00R H00E 111.0 . . ?
C00Q C00S H00F 108.8 . . ?
C00Q C00S H00H 108.8 . . ?
H00F C00S H00H 107.7 . . ?
C00U C00S C00Q 113.9(4) . . ?
C00U C00S H00F 108.8 . . ?
C00U C00S H00H 108.8 . . ?
O002 C00T C00O 111.8(5) . . ?
O002 C00T C00R 104.9(4) . . ?
O002 C00T H00T 108.7 . . ?
C00O C00T C00R 114.0(5) . . ?
C00O C00T H00T 108.7 . . ?
C00R C00T H00T 108.7 . . ?
O002 C00U C00L 106.9(5) . . ?
O002 C00U C00S 108.2(4) . . ?
O002 C00U H00U 108.0 . . ?
C00L C00U H00U 108.0 . . ?
C00S C00U C00L 117.6(5) . . ?
C00S C00U H00U 108.0 . . ?
C00O C00V H00J 109.5 . . ?
C00O C00V H00K 109.5 . . ?
C00O C00V H00Q 109.5 . . ?
H00J C00V H00K 109.5 . . ?
H00J C00V H00Q 109.5 . . ?
H00K C00V H00Q 109.5 . . ?
C00H C00W H00W 120.0 . . ?
C00X C00W C00H 120.1(5) . . ?
C00X C00W H00W 120.0 . . ?
C00J C00X C00W 118.8(5) . . ?
C00J C00X H00X 120.6 . . ?
C00W C00X H00X 120.6 . . ?

loop_
_geom_bond_atom_site_label_1
_geom_bond_atom_site_label_2
_geom_bond_distance
_geom_bond_site_symmetry_2
_geom_bond_publ_flag
O001 C00D 1.343(6) . ?
O001 C00Q 1.451(6) . ?
O002 C00T 1.440(7) . ?
O002 C00U 1.440(6) . ?
O003 C00E 1.338(6) . ?
O003 C00L 1.462(6) . ?
O004 C00D 1.201(6) . ?
O005 C00E 1.202(7) . ?
O006 N00A 1.224(6) . ?
O007 N00A 1.228(6) . ?
O008 N009 1.226(6) . ?
N009 O00B 1.215(6) . ?
N009 C00F 1.461(7) . ?
N00A C00J 1.472(7) . ?
C00C H00C 0.9500 . ?
C00C C00F 1.382(7) . ?
C00C C00I 1.384(7) . ?
C00D C00K 1.515(8) . ?
C00E C00H 1.488(8) . ?
C00F C00N 1.380(7) . ?
C00G H00G 0.9500 . ?
C00G C00K 1.387(7) . ?
C00G C00N 1.383(7) . ?
C00H C00P 1.398(7) . ?
C00H C00W 1.408(8) . ?
C00I H00I 0.9500 . ?
C00I C00K 1.393(7) . ?
C00J C00M 1.388(8) . ?
C00J C00X 1.369(7) . ?
C00L H00L 1.0000 . ?
C00L C00R 1.523(8) . ?
C00L C00U 1.503(7) . ?
C00M H00M 0.9500 . ?
C00M C00P 1.382(8) . ?
C00N H00N 0.9500 . ?
C00O H00O 0.9500 . ?
C00O C00T 1.472(8) . ?
C00O C00V 1.331(8) . ?
C00P H00P 0.9500 . ?
C00Q H00A 0.9900 . ?
C00Q H00B 0.9900 . ?
C00Q C00S 1.511(7) . ?
C00R H00D 0.9900 . ?
C00R H00E 0.9900 . ?
C00R C00T 1.560(8) . ?
C00S H00F 0.9900 . ?
C00S H00H 0.9900 . ?
C00S C00U 1.501(8) . ?
C00T H00T 1.0000 . ?
C00U H00U 1.0000 . ?
C00V H00J 0.9800 . ?
C00V H00K 0.9800 . ?
C00V H00Q 0.9800 . ?
C00W H00W 0.9500 . ?
C00W C00X 1.376(8) . ?
C00X H00X 0.9500 . ?
